data_2230290
loop_
_publ_author_name
'Cai, Xing-Wei'
'Lu, Hong-Fei'

_publ_section_title
;
 Isonicotinonitrile--4-methylbenzoic acid (1/1)
;
_journal_coeditor_code DN2689
_journal_issue 6
_journal_name_full 'Acta Crystallographica Section E'
_journal_page_first o1555
_journal_paper_doi 10.1107/S1600536811019799
_journal_volume 67
_journal_year 2011
_chemical_formula_iupac 'C6 H4 N2, C8 H8 O2'
_chemical_formula_moiety 'C6 H4 N2, C8 H8 O2'
_chemical_formula_sum 'C14 H12 N2 O2'
_chemical_formula_weight 240.26
_chemical_name_systematic
;
Isonicotinonitrile--4-methylbenzoic acid (1/1)
;
_space_group_IT_number 15
_symmetry_cell_setting monoclinic
_symmetry_space_group_name_Hall '-C 2yc'
_symmetry_space_group_name_H-M 'C 1 2/c 1'
_atom_sites_solution_hydrogens geom
_atom_sites_solution_primary direct
_atom_sites_solution_secondary difmap
_audit_creation_method SHELXL-97
_cell_angle_alpha 90.00
_cell_angle_beta 94.20(3)
_cell_angle_gamma 90.00
_cell_formula_units_Z 8
_cell_length_a 7.5368(15)
_cell_length_b 13.049(3)
_cell_length_c 24.749(5)
_cell_measurement_reflns_used 3221
_cell_measurement_temperature 298(2)
_cell_measurement_theta_max 27.50
_cell_measurement_theta_min 3.12
_cell_volume 2427.5(9)
_computing_cell_refinement 'CrystalClear (Rigaku, 2005)'
_computing_data_collection 'CrystalClear (Rigaku, 2005)'
_computing_data_reduction 'CrystalClear (Rigaku, 2005)'
_computing_molecular_graphics
;
ORTEPIII (Burnett & Johnson, 1996) and ORTEP-3 for Windows (Farrugia,
1997)
;
_computing_publication_material 'SHELXL97 (Sheldrick, 2008)'
_computing_structure_refinement 'SHELXL97 (Sheldrick, 2008)'
_computing_structure_solution 'SHELXS97 (Sheldrick, 2008)'
_diffrn_ambient_temperature 298(2)
_diffrn_detector_area_resol_mean 13.6612
_diffrn_measured_fraction_theta_full 0.990
_diffrn_measured_fraction_theta_max 0.990
_diffrn_measurement_device_type 'Rigaku Mercury2'
_diffrn_measurement_method 'profile data from \f'
_diffrn_radiation_monochromator graphite
_diffrn_radiation_source 'fine-focus sealed tube'
_diffrn_radiation_type MoK\a
_diffrn_radiation_wavelength 0.71073
_diffrn_reflns_av_R_equivalents 0.0331
_diffrn_reflns_av_sigmaI/netI 0.0311
_diffrn_reflns_limit_h_max 9
_diffrn_reflns_limit_h_min -9
_diffrn_reflns_limit_k_max 16
_diffrn_reflns_limit_k_min -16
_diffrn_reflns_limit_l_max 32
_diffrn_reflns_limit_l_min -32
_diffrn_reflns_number 11659
_diffrn_reflns_theta_full 27.48
_diffrn_reflns_theta_max 27.48
_diffrn_reflns_theta_min 1.65
_diffrn_standards_number 0
_exptl_absorpt_coefficient_mu 0.090
_exptl_absorpt_correction_T_max 1.00
_exptl_absorpt_correction_T_min 0.89
_exptl_absorpt_correction_type multi-scan
_exptl_absorpt_process_details '(CrystalClear; Rigaku, 2005)'
_exptl_crystal_colour colourless
_exptl_crystal_density_diffrn 1.315
_exptl_crystal_density_method 'not measured'
_exptl_crystal_description Block
_exptl_crystal_F_000 1008
_exptl_crystal_size_max 0.40
_exptl_crystal_size_mid 0.30
_exptl_crystal_size_min 0.20
_refine_diff_density_max 0.278
_refine_diff_density_min -0.179
_refine_ls_extinction_method none
_refine_ls_goodness_of_fit_ref 1.086
_refine_ls_hydrogen_treatment constr
_refine_ls_matrix_type full
_refine_ls_number_parameters 165
_refine_ls_number_reflns 2752
_refine_ls_number_restraints 0
_refine_ls_restrained_S_all 1.086
_refine_ls_R_factor_all 0.0473
_refine_ls_R_factor_gt 0.0414
_refine_ls_shift/su_max 0.001
_refine_ls_shift/su_mean 0.000
_refine_ls_structure_factor_coef Fsqd
_refine_ls_weighting_details 'calc w=1/[\s^2^(Fo^2^)+(0.0713P)^2^+0.8361P] where P=(Fo^2^+2Fc^2^)/3'
_refine_ls_weighting_scheme calc
_refine_ls_wR_factor_gt 0.1196
_refine_ls_wR_factor_ref 0.1243
_reflns_number_gt 2416
_reflns_number_total 2752
_reflns_threshold_expression I>2\s(I)
_cod_data_source_file dn2689.cif
_cod_data_source_block I
_cod_original_cell_volume 2427.5(8)
_cod_original_sg_symbol_H-M 'C 2/c'
_cod_database_code 2230290
_cod_database_fobs_code 2230290

loop_
_symmetry_equiv_pos_as_xyz
'x, y, z'
'-x, y, -z+1/2'
'x+1/2, y+1/2, z'
'-x+1/2, y+1/2, -z+1/2'
'-x, -y, -z'
'x, -y, z-1/2'
'-x+1/2, -y+1/2, -z'
'x+1/2, -y+1/2, z-1/2'

loop_
_atom_site_type_symbol
_atom_site_label
_atom_site_fract_x
_atom_site_fract_y
_atom_site_fract_z
_atom_site_U_iso_or_equiv
_atom_site_adp_type
_atom_site_calc_flag
_atom_site_refinement_flags
_atom_site_occupancy
_atom_site_symmetry_multiplicity
_atom_site_disorder_assembly
_atom_site_disorder_group
N N1 0.43937(13) 0.09948(8) 0.42051(4) 0.0221(2) Uani d . 1 1 . .
N N2 -0.17678(14) 0.10802(9) 0.29801(4) 0.0277(3) Uani d . 1 1 . .
C C1 0.28921(16) 0.13083(9) 0.44087(5) 0.0230(3) Uani d . 1 1 . .
H H1A 0.2943 0.1523 0.4768 0.028 Uiso calc R 1 1 . .
C C2 0.12616(16) 0.13288(9) 0.41101(5) 0.0234(3) Uani d . 1 1 . .
H H2A 0.0238 0.1547 0.4264 0.028 Uiso calc R 1 1 . .
C C3 0.12108(15) 0.10120(8) 0.35729(5) 0.0197(3) Uani d . 1 1 . .
C C4 0.27629(16) 0.06891(10) 0.33537(5) 0.0246(3) Uani d . 1 1 . .
H H4A 0.2754 0.0473 0.2995 0.030 Uiso calc R 1 1 . .
C C5 0.43222(16) 0.06995(10) 0.36861(5) 0.0256(3) Uani d . 1 1 . .
H H5A 0.5369 0.0491 0.3542 0.031 Uiso calc R 1 1 . .
C C6 -0.04509(16) 0.10367(9) 0.32417(5) 0.0224(3) Uani d . 1 1 . .
O O1 0.73800(11) 0.10321(7) 0.48667(3) 0.0269(2) Uani d . 1 1 . .
H H1 0.6481 0.1058 0.4659 0.040 Uiso calc R 1 1 . .
O O2 0.55361(11) 0.16298(7) 0.54594(4) 0.0289(2) Uani d . 1 1 . .
C C7 1.30335(18) 0.15462(10) 0.69515(5) 0.0299(3) Uani d . 1 1 . .
H H7A 1.4122 0.1618 0.6776 0.045 Uiso calc R 1 1 . .
H H7B 1.3066 0.0923 0.7158 0.045 Uiso calc R 1 1 . .
H H7C 1.2898 0.2118 0.7189 0.045 Uiso calc R 1 1 . .
C C8 1.14836(17) 0.15140(9) 0.65291(5) 0.0234(3) Uani d . 1 1 . .
C C9 1.16972(16) 0.11425(9) 0.60095(5) 0.0244(3) Uani d . 1 1 . .
H H9A 1.2815 0.0926 0.5920 0.029 Uiso calc R 1 1 . .
C C10 1.02690(16) 0.10904(9) 0.56240(5) 0.0227(3) Uani d . 1 1 . .
H H10A 1.0432 0.0835 0.5280 0.027 Uiso calc R 1 1 . .
C C11 0.85908(15) 0.14193(8) 0.57500(5) 0.0195(3) Uani d . 1 1 . .
C C12 0.83696(17) 0.17952(9) 0.62657(5) 0.0248(3) Uani d . 1 1 . .
H H12A 0.7254 0.2016 0.6354 0.030 Uiso calc R 1 1 . .
C C13 0.98023(18) 0.18425(10) 0.66492(5) 0.0272(3) Uani d . 1 1 . .
H H13A 0.9636 0.2098 0.6993 0.033 Uiso calc R 1 1 . .
C C14 0.70140(15) 0.13749(9) 0.53480(5) 0.0203(3) Uani d . 1 1 . .

loop_
_atom_site_aniso_label
_atom_site_aniso_U_11
_atom_site_aniso_U_22
_atom_site_aniso_U_33
_atom_site_aniso_U_12
_atom_site_aniso_U_13
_atom_site_aniso_U_23
N1 0.0212(5) 0.0233(5) 0.0215(5) -0.0027(4) 0.0000(4) 0.0016(4)
N2 0.0229(5) 0.0348(6) 0.0251(5) 0.0010(4) -0.0008(4) -0.0017(4)
C1 0.0243(6) 0.0241(6) 0.0205(5) -0.0011(4) 0.0001(4) -0.0021(4)
C2 0.0216(6) 0.0256(6) 0.0229(6) 0.0004(4) 0.0010(4) -0.0021(4)
C3 0.0201(6) 0.0174(5) 0.0212(6) -0.0025(4) -0.0009(4) 0.0014(4)
C4 0.0252(6) 0.0292(6) 0.0194(5) 0.0010(5) 0.0008(4) -0.0019(4)
C5 0.0205(6) 0.0330(7) 0.0234(6) 0.0017(5) 0.0027(4) 0.0007(5)
C6 0.0233(6) 0.0231(6) 0.0210(5) -0.0005(4) 0.0020(5) -0.0015(4)
O1 0.0188(4) 0.0422(5) 0.0194(4) 0.0009(4) -0.0011(3) -0.0046(4)
O2 0.0200(5) 0.0370(5) 0.0295(5) 0.0029(4) 0.0000(3) -0.0074(4)
C7 0.0301(7) 0.0302(7) 0.0279(6) -0.0046(5) -0.0085(5) 0.0007(5)
C8 0.0263(6) 0.0208(6) 0.0223(6) -0.0048(4) -0.0037(5) 0.0030(4)
C9 0.0196(6) 0.0288(6) 0.0249(6) -0.0008(4) 0.0015(4) 0.0019(5)
C10 0.0217(6) 0.0275(6) 0.0189(5) -0.0023(5) 0.0019(4) -0.0001(4)
C11 0.0208(6) 0.0177(5) 0.0198(5) -0.0027(4) 0.0009(4) 0.0010(4)
C12 0.0234(6) 0.0259(6) 0.0253(6) 0.0006(5) 0.0024(5) -0.0032(5)
C13 0.0320(7) 0.0289(6) 0.0205(5) -0.0012(5) -0.0002(5) -0.0044(5)
C14 0.0205(6) 0.0186(5) 0.0220(6) -0.0024(4) 0.0018(4) 0.0003(4)

loop_
_atom_type_symbol
_atom_type_description
_atom_type_scat_dispersion_real
_atom_type_scat_dispersion_imag
_atom_type_scat_source
C C 0.0033 0.0016 'International Tables Vol C Tables 4.2.6.8 and 6.1.1.4'
H H 0.0000 0.0000 'International Tables Vol C Tables 4.2.6.8 and 6.1.1.4'
N N 0.0061 0.0033 'International Tables Vol C Tables 4.2.6.8 and 6.1.1.4'
O O 0.0106 0.0060 'International Tables Vol C Tables 4.2.6.8 and 6.1.1.4'

loop_
_geom_angle_atom_site_label_1
_geom_angle_atom_site_label_2
_geom_angle_atom_site_label_3
_geom_angle_site_symmetry_1
_geom_angle_site_symmetry_3
_geom_angle
_geom_angle_publ_flag
C1 N1 C5 . . 118.32(10) ?
N1 C1 C2 . . 123.14(11) ?
N1 C1 H1A . . 118.4 ?
C2 C1 H1A . . 118.4 ?
C1 C2 C3 . . 117.72(11) ?
C1 C2 H2A . . 121.1 ?
C3 C2 H2A . . 121.1 ?
C4 C3 C2 . . 119.88(11) ?
C4 C3 C6 . . 120.28(10) ?
C2 C3 C6 . . 119.83(11) ?
C5 C4 C3 . . 117.85(11) ?
C5 C4 H4A . . 121.1 ?
C3 C4 H4A . . 121.1 ?
N1 C5 C4 . . 123.09(11) ?
N1 C5 H5A . . 118.5 ?
C4 C5 H5A . . 118.5 ?
N2 C6 C3 . . 178.44(13) ?
C14 O1 H1 . . 109.5 ?
C8 C7 H7A . . 109.5 ?
C8 C7 H7B . . 109.5 ?
H7A C7 H7B . . 109.5 ?
C8 C7 H7C . . 109.5 ?
H7A C7 H7C . . 109.5 ?
H7B C7 H7C . . 109.5 ?
C13 C8 C9 . . 118.23(11) ?
C13 C8 C7 . . 120.95(11) ?
C9 C8 C7 . . 120.82(11) ?
C10 C9 C8 . . 121.01(11) ?
C10 C9 H9A . . 119.5 ?
C8 C9 H9A . . 119.5 ?
C9 C10 C11 . . 120.19(11) ?
C9 C10 H10A . . 119.9 ?
C11 C10 H10A . . 119.9 ?
C12 C11 C10 . . 119.13(11) ?
C12 C11 C14 . . 118.85(11) ?
C10 C11 C14 . . 122.01(10) ?
C13 C12 C11 . . 120.35(11) ?
C13 C12 H12A . . 119.8 ?
C11 C12 H12A . . 119.8 ?
C12 C13 C8 . . 121.09(11) ?
C12 C13 H13A . . 119.5 ?
C8 C13 H13A . . 119.5 ?
O2 C14 O1 . . 123.63(11) ?
O2 C14 C11 . . 122.45(10) ?
O1 C14 C11 . . 113.91(10) ?

loop_
_geom_bond_atom_site_label_1
_geom_bond_atom_site_label_2
_geom_bond_site_symmetry_2
_geom_bond_distance
_geom_bond_publ_flag
N1 C1 . 1.3362(16) ?
N1 C5 . 1.3384(16) ?
N2 C6 . 1.1461(16) ?
C1 C2 . 1.3871(17) ?
C1 H1A . 0.9300 ?
C2 C3 . 1.3903(16) ?
C2 H2A . 0.9300 ?
C3 C4 . 1.3903(17) ?
C3 C6 . 1.4459(17) ?
C4 C5 . 1.3844(17) ?
C4 H4A . 0.9300 ?
C5 H5A . 0.9300 ?
O1 C14 . 1.3202(14) ?
O1 H1 . 0.8200 ?
O2 C14 . 1.2134(15) ?
C7 C8 . 1.5100(17) ?
C7 H7A . 0.9600 ?
C7 H7B . 0.9600 ?
C7 H7C . 0.9600 ?
C8 C13 . 1.3903(18) ?
C8 C9 . 1.3946(17) ?
C9 C10 . 1.3866(17) ?
C9 H9A . 0.9300 ?
C10 C11 . 1.3925(17) ?
C10 H10A . 0.9300 ?
C11 C12 . 1.3886(16) ?
C11 C14 . 1.4942(16) ?
C12 C13 . 1.3858(18) ?
C12 H12A . 0.9300 ?
C13 H13A . 0.9300 ?

loop_
_geom_hbond_atom_site_label_D
_geom_hbond_atom_site_label_H
_geom_hbond_atom_site_label_A
_geom_hbond_site_symmetry_A
_geom_hbond_distance_DH
_geom_hbond_distance_HA
_geom_hbond_distance_DA
_geom_hbond_angle_DHA
O1 H1 N1 . 0.82 1.87 2.6850(15) 175
C1 H1A O2 . 0.93 2.51 3.1858(18) 130
C4 H4A N2 2_555 0.93 2.60 3.3700(18) 141

loop_
_cod_related_entry_id
_cod_related_entry_database
_cod_related_entry_code
1 ChemSpider 30656693
